data_7108268
loop_
_publ_author_name
'Bryan Yonemoto'
'Zhuo-jia Lin'
'Feng Jiao'

_publ_section_title
;
 A general synthetic method for MPO4 (M = Co, Fe, Mn) frameworks using
 deep-eutectic solvents
;
_journal_name_full Chem.Commun.
_journal_page_first 9132
_journal_paper_doi 10.1039/c2cc34020h
_journal_volume 48
_journal_year 2012
_chemical_formula_sum 'C4 H28 Co5 N5 O20 P5'
_chemical_formula_weight 915.81
_chemical_name_systematic
;
?
;
_space_group_IT_number 34
_symmetry_cell_setting orthorhombic
_symmetry_space_group_name_Hall 'P 2 -2n'
_symmetry_space_group_name_H-M 'P n n 2'
_atom_sites_solution_hydrogens geom
_atom_sites_solution_primary direct
_atom_sites_solution_secondary difmap
_audit_creation_method SHELXL-97
_cell_angle_alpha 90.00
_cell_angle_beta 90.00
_cell_angle_gamma 90.00
_cell_formula_units_Z 4
_cell_length_a 13.361(7)
_cell_length_b 13.789(7)
_cell_length_c 14.017(7)
_cell_measurement_temperature 200(2)
_cell_volume 2582(2)
_computing_structure_refinement 'SHELXL-97 (Sheldrick, 1997)'
_computing_structure_solution 'SHELXS-97 (Sheldrick, 1990)'
_diffrn_ambient_temperature 200(2)
_diffrn_measured_fraction_theta_full 0.997
_diffrn_measured_fraction_theta_max 0.997
_diffrn_radiation_monochromator graphite
_diffrn_radiation_source 'fine-focus sealed tube'
_diffrn_radiation_type MoK\a
_diffrn_radiation_wavelength 0.71073
_diffrn_reflns_av_R_equivalents 0.1037
_diffrn_reflns_av_sigmaI/netI 0.1011
_diffrn_reflns_limit_h_max 16
_diffrn_reflns_limit_h_min -16
_diffrn_reflns_limit_k_max 17
_diffrn_reflns_limit_k_min -17
_diffrn_reflns_limit_l_max 17
_diffrn_reflns_limit_l_min -17
_diffrn_reflns_number 18493
_diffrn_reflns_theta_full 26.00
_diffrn_reflns_theta_max 26.00
_diffrn_reflns_theta_min 2.07
_exptl_absorpt_coefficient_mu 3.549
_exptl_absorpt_correction_T_max 0.7005
_exptl_absorpt_correction_T_min 0.4078
_exptl_absorpt_correction_type none
_exptl_crystal_density_diffrn 2.356
_exptl_crystal_density_method 'not measured'
_exptl_crystal_F_000 1828
_exptl_crystal_size_max 0.31
_exptl_crystal_size_mid 0.13
_exptl_crystal_size_min 0.11
_refine_diff_density_max 1.500
_refine_diff_density_min -1.169
_refine_diff_density_rms 0.241
_refine_ls_abs_structure_details 'Flack H D (1983), Acta Cryst. A39, 876-881'
_refine_ls_abs_structure_Flack 0.47(3)
_refine_ls_extinction_method none
_refine_ls_goodness_of_fit_ref 1.053
_refine_ls_hydrogen_treatment constr
_refine_ls_matrix_type full
_refine_ls_number_parameters 355
_refine_ls_number_reflns 5023
_refine_ls_number_restraints 11
_refine_ls_restrained_S_all 1.052
_refine_ls_R_factor_all 0.0807
_refine_ls_R_factor_gt 0.0693
_refine_ls_shift/su_max 0.000
_refine_ls_shift/su_mean 0.000
_refine_ls_structure_factor_coef Fsqd
_refine_ls_weighting_details 'calc w=1/[\s^2^(Fo^2^)+(0.0966P)^2^+0.0000P] where P=(Fo^2^+2Fc^2^)/3'
_refine_ls_weighting_scheme calc
_refine_ls_wR_factor_gt 0.1673
_refine_ls_wR_factor_ref 0.1748
_reflns_number_gt 4244
_reflns_number_total 5023
_reflns_threshold_expression >2sigma(I)
_cod_data_source_file c2cc34020h.txt
_cod_data_source_block feng1
_cod_original_sg_symbol_H-M Pnn2
_cod_database_code 7108268

loop_
_symmetry_equiv_pos_as_xyz
'x, y, z'
'-x, -y, z'
'x+1/2, -y+1/2, z+1/2'
'-x+1/2, y+1/2, z+1/2'

loop_
_atom_site_label
_atom_site_type_symbol
_atom_site_fract_x
_atom_site_fract_y
_atom_site_fract_z
_atom_site_U_iso_or_equiv
_atom_site_adp_type
_atom_site_occupancy
_atom_site_symmetry_multiplicity
_atom_site_calc_flag
_atom_site_refinement_flags
Co1 Co 1.62686(11) 0.75941(11) 0.98491(10) 0.0219(4) Uani 1 1 d .
Co2 Co 1.62796(10) 0.72493(11) 0.73757(10) 0.0215(4) Uani 1 1 d .
Co3 Co 1.93519(8) 0.75931(11) 0.85827(15) 0.0233(3) Uani 1 1 d .
Co4 Co 1.75806(10) 1.12628(10) 0.84276(10) 0.0210(3) Uani 1 1 d .
Co5 Co 1.77641(9) 0.36778(10) 0.87807(10) 0.0203(3) Uani 1 1 d .
P1 P 1.6072(2) 0.7610(2) 1.2163(2) 0.0239(6) Uani 1 1 d .
P2 P 1.6127(2) 0.7179(2) 0.5065(2) 0.0206(6) Uani 1 1 d .
P3 P 1.74337(18) 0.88880(18) 0.8325(2) 0.0195(6) Uani 1 1 d .
P4 P 1.75989(18) 0.60777(19) 0.8842(2) 0.0192(6) Uani 1 1 d .
P5 P 1.43049(15) 0.7416(2) 0.8620(3) 0.0206(5) Uani 1 1 d .
O1 O 1.6020(6) 0.7986(5) 1.1133(7) 0.042(2) Uani 1 1 d .
O2 O 1.6192(5) 0.8473(5) 1.2852(5) 0.0267(17) Uani 1 1 d .
O3 O 1.5096(5) 0.7075(7) 1.2411(7) 0.036(2) Uani 1 1 d .
O4 O 1.6967(5) 0.6919(5) 1.2260(6) 0.0286(18) Uani 1 1 d .
O5 O 1.6126(5) 0.6806(5) 0.6078(7) 0.0294(16) Uani 1 1 d .
O6 O 1.6910(5) 0.7992(6) 0.4973(6) 0.0287(18) Uani 1 1 d .
O7 O 1.5070(6) 0.7536(6) 0.4798(7) 0.0307(19) Uani 1 1 d .
O8 O 1.6407(6) 0.6326(6) 0.4418(6) 0.0316(18) Uani 1 1 d .
O9 O 1.6584(5) 0.8706(5) 0.9024(6) 0.0297(18) Uani 1 1 d .
O10 O 1.7307(5) 0.8257(5) 0.7435(7) 0.0294(19) Uani 1 1 d .
O11 O 1.8445(5) 0.8690(5) 0.8782(6) 0.0275(16) Uani 1 1 d .
O12 O 1.7381(5) 0.9940(5) 0.7981(7) 0.0288(19) Uani 1 1 d .
O13 O 1.7385(5) 0.6679(5) 0.9749(6) 0.0267(18) Uani 1 1 d .
O14 O 1.6727(5) 0.6142(5) 0.8141(5) 0.0262(16) Uani 1 1 d .
O15 O 1.8571(5) 0.6429(5) 0.8359(6) 0.0274(17) Uani 1 1 d .
O16 O 1.7742(6) 0.5027(5) 0.9165(6) 0.0277(18) Uani 1 1 d .
O17 O 1.4951(5) 0.7085(6) 0.9443(6) 0.0256(17) Uani 1 1 d .
O18 O 1.4932(5) 0.7636(5) 0.7734(6) 0.0230(17) Uani 1 1 d .
O19 O 1.3724(5) 0.8334(6) 0.8906(6) 0.0300(18) Uani 1 1 d .
O20 O 1.3590(5) 0.6583(5) 0.8367(6) 0.0266(17) Uani 1 1 d .
N1 N 1.5000 0.5000 0.8482(14) 0.045(4) Uani 1 2 d S
H1A H 1.5586 0.5304 0.8380 0.054 Uiso 0.50 1 d PR
H1B H 1.4508 0.5446 0.8460 0.054 Uiso 0.50 1 d PR
H1C H 1.5007 0.4716 0.9061 0.054 Uiso 0.50 1 d PR
H1D H 1.4900 0.4551 0.8026 0.054 Uiso 0.50 1 d PR
N2 N 2.0000 1.0000 0.8716(19) 0.072(7) Uani 1 2 d S
H2A H 1.9443 0.9634 0.8711 0.086 Uiso 0.50 1 d PR
H2B H 2.0507 0.9634 0.8937 0.086 Uiso 0.50 1 d PR
H2C H 1.9909 1.0513 0.9103 0.086 Uiso 0.50 1 d PR
H2D H 2.0139 1.0199 0.8119 0.086 Uiso 0.50 1 d PR
N3 N 0.3623(7) 0.7073(7) 0.6163(10) 0.046(3) Uani 1 1 d D
H3A H 0.3078 0.7456 0.6122 0.055 Uiso 1 1 d R
H3B H 0.4062 0.7246 0.5707 0.055 Uiso 1 1 d R
H3C H 0.3918 0.7166 0.6733 0.055 Uiso 1 1 d R
N4 N 0.8674(7) 0.6927(8) 0.6037(10) 0.051(3) Uani 1 1 d D
H4A H 0.8058 0.7149 0.6177 0.062 Uiso 1 1 d R
H4B H 0.8847 0.7097 0.5439 0.062 Uiso 1 1 d R
H4C H 0.9128 0.7173 0.6445 0.062 Uiso 1 1 d R
N5 N 1.5000 1.0000 0.8369(9) 0.031(3) Uani 1 2 d SD
H5A H 1.4912 1.0567 0.8675 0.037 Uiso 0.50 1 d PR
H5B H 1.5587 0.9748 0.8564 0.037 Uiso 0.50 1 d PR
H5C H 1.4515 0.9592 0.8564 0.037 Uiso 0.50 1 d PR
N6 N 2.0000 0.5000 0.8797(11) 0.034(3) Uani 1 2 d SD
H6A H 2.0605 0.5101 0.8534 0.041 Uiso 0.50 1 d PR
H6B H 1.9579 0.5464 0.8592 0.041 Uiso 0.50 1 d PR
H6C H 1.9763 0.4426 0.8592 0.041 Uiso 0.50 1 d PR
N7 N 1.2687(7) 0.5190(7) 1.1062(9) 0.045(3) Uani 1 1 d D
H7A H 1.2569 0.5833 1.1051 0.054 Uiso 1 1 d R
H7B H 1.2481 0.4905 1.1605 0.054 Uiso 1 1 d R
H7C H 1.2435 0.4878 1.0552 0.054 Uiso 1 1 d R
C3 C 0.3399(13) 0.6035(10) 0.6055(16) 0.079(6) Uani 1 1 d D
H3D H 0.4026 0.5667 0.6031 0.118 Uiso 1 1 calc R
H3E H 0.3023 0.5931 0.5464 0.118 Uiso 1 1 calc R
H3F H 0.2998 0.5814 0.6599 0.118 Uiso 1 1 calc R
C4 C 0.8608(12) 0.5850(10) 0.6114(14) 0.074(5) Uani 1 1 d D
H4D H 0.9283 0.5572 0.6101 0.111 Uiso 1 1 calc R
H4E H 0.8219 0.5595 0.5576 0.111 Uiso 1 1 calc R
H4F H 0.8278 0.5675 0.6714 0.111 Uiso 1 1 calc R
C5 C 1.5000 1.0000 0.7311(11) 0.044(4) Uani 1 2 d SD
H5D H 1.4549 1.0508 0.7078 0.066 Uiso 0.50 1 calc PR
H5E H 1.4771 0.9368 0.7078 0.066 Uiso 0.50 1 calc PR
H5F H 1.5680 1.0124 0.7078 0.066 Uiso 0.50 1 calc PR
C6 C 2.0000 0.5000 0.9851(11) 0.038(4) Uani 1 2 d SD
H6D H 2.0687 0.4923 1.0084 0.056 Uiso 0.50 1 calc PR
H6E H 1.9588 0.4462 1.0084 0.056 Uiso 0.50 1 calc PR
H6F H 1.9725 0.5615 1.0084 0.056 Uiso 0.50 1 calc PR
C7 C 1.3786(8) 0.5308(9) 1.1007(10) 0.048(3) Uani 1 1 d D
H7D H 1.3957 0.5696 1.0444 0.073 Uiso 1 1 calc R
H7E H 1.4102 0.4668 1.0957 0.073 Uiso 1 1 calc R
H7F H 1.4027 0.5637 1.1582 0.073 Uiso 1 1 calc R

loop_
_atom_site_aniso_label
_atom_site_aniso_U_11
_atom_site_aniso_U_22
_atom_site_aniso_U_33
_atom_site_aniso_U_23
_atom_site_aniso_U_13
_atom_site_aniso_U_12
Co1 0.0204(8) 0.0376(8) 0.0076(8) 0.0022(6) 0.0008(6) 0.0015(5)
Co2 0.0191(7) 0.0367(8) 0.0089(8) 0.0007(5) 0.0000(6) -0.0010(5)
Co3 0.0218(6) 0.0341(7) 0.0139(6) 0.0034(6) -0.0009(8) -0.0011(6)
Co4 0.0233(6) 0.0285(7) 0.0113(8) -0.0004(6) -0.0014(5) 0.0004(5)
Co5 0.0205(6) 0.0291(7) 0.0113(8) 0.0003(6) 0.0007(5) -0.0012(5)
P1 0.0229(14) 0.0424(16) 0.0065(15) -0.0025(11) 0.0010(11) 0.0041(11)
P2 0.0204(13) 0.0348(14) 0.0068(14) -0.0010(10) 0.0002(11) -0.0016(11)
P3 0.0198(11) 0.0273(13) 0.0116(15) 0.0010(11) 0.0001(11) -0.0015(10)
P4 0.0199(11) 0.0261(13) 0.0117(15) 0.0000(10) 0.0012(11) 0.0009(9)
P5 0.0153(10) 0.0342(13) 0.0122(11) 0.0001(10) 0.0016(13) 0.0001(10)
O1 0.059(5) 0.057(4) 0.009(4) -0.002(4) 0.002(5) 0.028(4)
O2 0.027(4) 0.035(4) 0.018(4) -0.006(3) -0.003(3) 0.008(3)
O3 0.022(4) 0.060(6) 0.026(5) -0.014(4) 0.004(4) -0.005(4)
O4 0.034(4) 0.036(4) 0.016(5) 0.000(3) -0.001(3) -0.001(3)
O5 0.042(4) 0.038(4) 0.007(4) 0.003(3) 0.002(4) -0.007(3)
O6 0.021(4) 0.048(4) 0.016(5) 0.004(3) -0.006(3) -0.004(3)
O7 0.022(4) 0.047(4) 0.023(5) -0.010(4) -0.006(3) 0.000(3)
O8 0.037(4) 0.043(4) 0.015(4) -0.009(3) 0.000(3) -0.001(3)
O9 0.031(4) 0.045(4) 0.013(4) 0.006(3) 0.006(3) 0.000(3)
O10 0.028(4) 0.033(4) 0.027(5) -0.002(3) -0.001(3) -0.006(3)
O11 0.026(3) 0.039(4) 0.017(4) -0.004(3) -0.004(3) 0.007(3)
O12 0.040(4) 0.035(4) 0.011(5) 0.002(3) -0.005(3) -0.006(3)
O13 0.030(4) 0.031(4) 0.019(5) -0.013(3) 0.002(3) 0.005(3)
O14 0.024(4) 0.039(4) 0.016(4) 0.004(3) -0.003(3) 0.002(3)
O15 0.022(3) 0.040(4) 0.020(4) -0.001(3) 0.002(3) -0.004(3)
O16 0.042(4) 0.028(4) 0.014(4) -0.002(3) 0.000(3) 0.003(3)
O17 0.020(4) 0.050(5) 0.007(4) 0.007(3) -0.006(3) -0.006(3)
O18 0.021(4) 0.042(4) 0.006(4) 0.001(3) 0.002(3) 0.001(3)
O19 0.030(4) 0.045(5) 0.016(5) -0.009(4) -0.005(3) 0.006(3)
O20 0.018(3) 0.039(4) 0.022(5) 0.002(3) 0.005(3) -0.001(3)
N1 0.043(7) 0.028(7) 0.064(13) 0.000 0.000 -0.004(6)
N2 0.028(7) 0.022(8) 0.17(2) 0.000 0.000 -0.006(6)
N3 0.030(5) 0.084(7) 0.023(7) 0.001(6) 0.003(6) 0.006(5)
N4 0.031(6) 0.109(9) 0.014(6) -0.018(7) 0.000(5) -0.005(5)
N5 0.042(7) 0.035(7) 0.016(8) 0.000 0.000 -0.002(6)
N6 0.025(6) 0.025(7) 0.054(10) 0.000 0.000 0.001(5)
N7 0.050(6) 0.074(7) 0.010(5) -0.005(6) 0.006(5) -0.004(5)
C3 0.112(13) 0.081(10) 0.044(11) -0.030(9) 0.040(11) -0.046(10)
C4 0.110(13) 0.101(12) 0.011(7) 0.001(8) 0.007(9) -0.037(10)
C5 0.040(9) 0.051(11) 0.041(12) 0.000 0.000 0.002(8)
C6 0.019(7) 0.052(10) 0.042(11) 0.000 0.000 0.002(7)
C7 0.039(7) 0.069(8) 0.038(8) -0.003(7) 0.000(6) -0.009(6)

loop_
_atom_type_symbol
_atom_type_description
_atom_type_scat_dispersion_real
_atom_type_scat_dispersion_imag
_atom_type_scat_source
Co Co 0.3494 0.9721 'International Tables Vol C Tables 4.2.6.8 and 6.1.1.4'
P P 0.1023 0.0942 'International Tables Vol C Tables 4.2.6.8 and 6.1.1.4'
N N 0.0061 0.0033 'International Tables Vol C Tables 4.2.6.8 and 6.1.1.4'
O O 0.0106 0.0060 'International Tables Vol C Tables 4.2.6.8 and 6.1.1.4'
C C 0.0033 0.0016 'International Tables Vol C Tables 4.2.6.8 and 6.1.1.4'
H H 0.0000 0.0000 'International Tables Vol C Tables 4.2.6.8 and 6.1.1.4'

loop_
_geom_angle_atom_site_label_1
_geom_angle_atom_site_label_2
_geom_angle_atom_site_label_3
_geom_angle
_geom_angle_site_symmetry_1
_geom_angle_site_symmetry_3
O1 Co1 O13 112.5(3) . .
O1 Co1 O9 111.8(3) . .
O13 Co1 O9 107.3(3) . .
O1 Co1 O17 102.5(4) . .
O13 Co1 O17 115.4(3) . .
O9 Co1 O17 107.3(3) . .
O5 Co2 O18 103.4(3) . .
O5 Co2 O10 109.9(3) . .
O18 Co2 O10 116.4(3) . .
O5 Co2 O14 107.5(3) . .
O18 Co2 O14 110.8(3) . .
O10 Co2 O14 108.4(3) . .
O15 Co3 O11 109.2(3) . .
O15 Co3 O7 109.1(3) . 3_565
O11 Co3 O7 104.4(4) . 3_565
O15 Co3 O3 109.1(4) . 3_564
O11 Co3 O3 104.6(3) . 3_564
O7 Co3 O3 119.8(3) 3_565 3_564
O8 Co4 O12 111.6(3) 4_855 .
O8 Co4 O19 111.4(3) 4_855 2_875
O12 Co4 O19 104.8(3) . 2_875
O8 Co4 O4 111.1(3) 4_855 4_854
O12 Co4 O4 101.9(3) . 4_854
O19 Co4 O4 115.5(3) 2_875 4_854
O2 Co5 O20 116.6(3) 4_844 2_865
O2 Co5 O16 109.9(3) 4_844 .
O20 Co5 O16 104.3(3) 2_865 .
O2 Co5 O6 110.0(3) 4_844 4_845
O20 Co5 O6 111.9(3) 2_865 4_845
O16 Co5 O6 103.2(4) . 4_845
O4 P1 O1 109.2(5) . .
O4 P1 O3 110.0(5) . .
O1 P1 O3 109.6(5) . .
O4 P1 O2 110.1(4) . .
O1 P1 O2 109.5(5) . .
O3 P1 O2 108.5(5) . .
O5 P2 O8 107.2(5) . .
O5 P2 O6 109.1(4) . .
O8 P2 O6 110.1(5) . .
O5 P2 O7 109.7(5) . .
O8 P2 O7 109.0(5) . .
O6 P2 O7 111.7(4) . .
O11 P3 O9 111.3(5) . .
O11 P3 O10 109.9(4) . .
O9 P3 O10 110.4(4) . .
O11 P3 O12 110.1(4) . .
O9 P3 O12 109.0(4) . .
O10 P3 O12 106.1(5) . .
O14 P4 O16 109.9(4) . .
O14 P4 O15 110.0(5) . .
O16 P4 O15 108.8(4) . .
O14 P4 O13 110.9(4) . .
O16 P4 O13 106.8(5) . .
O15 P4 O13 110.4(4) . .
O17 P5 O18 111.5(3) . .
O17 P5 O20 107.8(5) . .
O18 P5 O20 107.6(5) . .
O17 P5 O19 109.7(5) . .
O18 P5 O19 108.9(5) . .
O20 P5 O19 111.2(4) . .
P1 O1 Co1 141.6(5) . .
P1 O2 Co5 127.7(4) . 4_855
P1 O3 Co3 120.3(5) . 3_465
P1 O4 Co4 126.8(5) . 4_845
P2 O5 Co2 141.1(4) . .
P2 O6 Co5 124.8(5) . 4_854
P2 O7 Co3 129.0(5) . 3_464
P2 O8 Co4 129.0(5) . 4_844
P3 O9 Co1 131.9(5) . .
P3 O10 Co2 121.1(5) . .
P3 O11 Co3 129.0(5) . .
P3 O12 Co4 141.3(6) . .
P4 O13 Co1 123.1(5) . .
P4 O14 Co2 129.1(4) . .
P4 O15 Co3 129.9(5) . .
P4 O16 Co5 146.0(6) . .
P5 O17 Co1 128.4(5) . .
P5 O18 Co2 131.5(5) . .
P5 O19 Co4 126.6(5) . 2_875
P5 O20 Co5 130.7(5) . 2_865

loop_
_geom_bond_atom_site_label_1
_geom_bond_atom_site_label_2
_geom_bond_distance
_geom_bond_site_symmetry_2
Co1 O1 1.908(10) .
Co1 O13 1.958(7) .
Co1 O9 1.966(8) .
Co1 O17 1.979(7) .
Co2 O5 1.930(9) .
Co2 O18 1.944(7) .
Co2 O10 1.955(7) .
Co2 O14 1.960(7) .
Co3 O15 1.939(7) .
Co3 O11 1.958(7) .
Co3 O7 1.963(9) 3_565
Co3 O3 1.973(9) 3_564
Co4 O8 1.940(8) 4_855
Co4 O12 1.946(7) .
Co4 O19 1.949(7) 2_875
Co4 O4 1.965(8) 4_854
Co5 O2 1.928(7) 4_844
Co5 O20 1.933(7) 2_865
Co5 O16 1.938(7) .
Co5 O6 1.969(8) 4_845
P1 O4 1.535(8) .
P1 O1 1.536(10) .
P1 O3 1.539(8) .
P1 O2 1.541(8) .
P2 O5 1.511(9) .
P2 O8 1.532(8) .
P2 O6 1.539(8) .
P2 O7 1.542(8) .
P3 O11 1.520(7) .
P3 O9 1.520(8) .
P3 O10 1.530(9) .
P3 O12 1.531(7) .
P4 O14 1.527(8) .
P4 O16 1.529(7) .
P4 O15 1.544(8) .
P4 O13 1.544(8) .
P5 O17 1.510(8) .
P5 O18 1.530(8) .
P5 O20 1.536(7) .
P5 O19 1.538(8) .
O2 Co5 1.928(7) 4_855
O3 Co3 1.973(9) 3_465
O4 Co4 1.965(8) 4_845
O6 Co5 1.969(8) 4_854
O7 Co3 1.963(9) 3_464
O8 Co4 1.940(8) 4_844
O19 Co4 1.949(7) 2_875
O20 Co5 1.933(7) 2_865
N3 C3 1.470(12) .
N4 C4 1.492(13) .
N5 C5 1.483(14) .
N6 C6 1.477(14) .
N7 C7 1.479(11) .

loop_
_geom_hbond_atom_site_label_D
_geom_hbond_atom_site_label_H
_geom_hbond_atom_site_label_A
_geom_hbond_distance_DH
_geom_hbond_distance_HA
_geom_hbond_distance_DA
_geom_hbond_angle_DHA
_geom_hbond_site_symmetry_A
N1 H1A O14 0.90 1.94 2.834(8) 171.1 .
N1 H1B O20 0.90 2.00 2.887(7) 171.0 .
N1 H1C O17 0.90 2.54 3.175(12) 127.9 2_865
N1 H1D O14 0.90 2.38 2.834(8) 111.3 2_865
N2 H2A O11 0.90 1.87 2.755(7) 169.3 .
N2 H2B O8 0.90 1.91 2.801(12) 169.6 3_565
N2 H2C O8 0.90 2.13 2.801(12) 130.5 4_855
N3 H3A O4 0.90 2.34 3.032(13) 133.2 3_364
N3 H3A O13 0.90 2.45 3.102(14) 129.9 3_364
N3 H3B O7 0.90 1.90 2.794(15) 175.0 1_455
N3 H3C O18 0.90 2.06 2.917(15) 160.0 1_455
N3 H3C O20 0.90 2.47 3.163(16) 134.4 1_455
N4 H4A O10 0.90 2.54 3.247(14) 135.9 1_455
N4 H4A O6 0.90 2.56 3.152(13) 124.0 1_455
N4 H4B O19 0.90 2.24 3.010(15) 143.8 3_464
N4 H4B O17 0.90 2.32 3.123(15) 148.1 3_464
N4 H4C O3 0.90 2.14 3.035(14) 172.7 3_464
N4 H4C O1 0.90 2.57 3.140(13) 121.4 3_464
N5 H5A O9 0.90 2.29 2.917(9) 126.6 2_875
N5 H5A O19 0.90 2.39 2.958(9) 121.0 2_875
N5 H5B O9 0.90 2.06 2.917(9) 157.8 .
N5 H5B O12 0.90 2.55 3.228(8) 133.1 .
N5 H5C O19 0.90 2.09 2.958(9) 162.4 .
N6 H6A O2 0.90 2.32 2.954(10) 127.1 3_564
N6 H6A O16 0.90 2.39 3.062(8) 131.9 2_965
N6 H6B O15 0.90 1.92 2.812(8) 170.3 .
N6 H6C O2 0.90 2.10 2.954(10) 157.0 4_844
N7 H7A O10 0.90 2.34 2.924(14) 122.7 3_465
N7 H7A O6 0.90 2.38 3.113(13) 138.1 3_465
N7 H7B O12 0.90 1.95 2.728(16) 144.3 3_465
N7 H7C O16 0.90 1.96 2.736(16) 143.1 2_865
N7 H7C O13 0.90 2.44 3.169(14) 138.7 2_865
